data_4127455
loop_
_publ_author_name
'Tian, Miaomiao'
'Bai, Dachang'
'Zheng, Guangfan'
'Chang, Junbiao'
'Li, Xingwei'

_publ_section_title
;
 Rh(III)-Catalyzed Asymmetric Synthesis of Axially Chiral Biindolyls by
 Merging C-H Activation and Nucleophilic Cyclization.
;
_journal_issue 24
_journal_name_full 'Journal of the American Chemical Society'
_journal_page_first 9527
_journal_page_last 9532
_journal_paper_doi 10.1021/jacs.9b04711
_journal_volume 141
_journal_year 2019
_chemical_absolute_configuration ad
_chemical_formula_sum 'C40 H30 N4 O2 S'
_chemical_formula_weight 630.74
_space_group_crystal_system monoclinic
_space_group_IT_number 4
_space_group_name_Hall 'P 2yb'
_space_group_name_H-M_alt 'P 1 21 1'
_symmetry_space_group_name_Hall 'P 2yb'
_symmetry_space_group_name_H-M 'P 1 21 1'
_atom_sites_solution_hydrogens geom
_audit_creation_method SHELXL-2013
_cell_angle_alpha 90
_cell_angle_beta 102.7440(10)
_cell_angle_gamma 90
_cell_formula_units_Z 2
_cell_length_a 9.4170(3)
_cell_length_b 10.9955(4)
_cell_length_c 15.6189(6)
_cell_measurement_reflns_used 9903
_cell_measurement_temperature 293(2)
_cell_measurement_theta_max 51.702
_cell_measurement_theta_min 4.569
_cell_volume 1577.41(10)
_computing_cell_refinement 'Bruker SAINT'
_computing_data_collection 'Bruker APEX2'
_computing_data_reduction 'Bruker SAINT'
_computing_molecular_graphics 'Bruker SHELXTL'
_computing_publication_material 'Bruker SHELXTL'
_computing_structure_refinement 'SHELXL-2013 (Sheldrick, 2013)'
_computing_structure_solution 'SHELXS-97 (Sheldrick 2008)'
_diffrn_ambient_temperature 293(2)
_diffrn_measured_fraction_theta_full 0.996
_diffrn_measured_fraction_theta_max 0.996
_diffrn_measurement_device_type 'Bruker APEX-II CCD'
_diffrn_measurement_method '\f and \w scans'
_diffrn_radiation_type MoK\a
_diffrn_radiation_wavelength 0.71073
_diffrn_reflns_av_R_equivalents 0.0439
_diffrn_reflns_av_unetI/netI 0.0388
_diffrn_reflns_Laue_measured_fraction_full 0.996
_diffrn_reflns_Laue_measured_fraction_max 0.996
_diffrn_reflns_limit_h_max 11
_diffrn_reflns_limit_h_min -11
_diffrn_reflns_limit_k_max 13
_diffrn_reflns_limit_k_min -13
_diffrn_reflns_limit_l_max 19
_diffrn_reflns_limit_l_min -17
_diffrn_reflns_number 24323
_diffrn_reflns_point_group_measured_fraction_full 0.996
_diffrn_reflns_point_group_measured_fraction_max 0.996
_diffrn_reflns_theta_full 25.242
_diffrn_reflns_theta_max 25.999
_diffrn_reflns_theta_min 2.323
_exptl_absorpt_coefficient_mu 0.146
_exptl_absorpt_correction_T_max 0.7456
_exptl_absorpt_correction_T_min 0.5027
_exptl_absorpt_correction_type multi-scan
_exptl_absorpt_process_details sadabs
_exptl_crystal_colour colorless
_exptl_crystal_density_diffrn 1.328
_exptl_crystal_description prismatic
_exptl_crystal_F_000 660
_exptl_crystal_size_max 0.180
_exptl_crystal_size_mid 0.150
_exptl_crystal_size_min 0.130
_refine_diff_density_max 0.143
_refine_diff_density_min -0.160
_refine_diff_density_rms 0.025
_refine_ls_abs_structure_details
; 
 Flack x determined using 2213 quotients [(I+)-(I-)]/[(I+)+(I-)] 
 (Parsons and Flack (2004), Acta Cryst. A60, s61). 
;
_refine_ls_abs_structure_Flack -0.02(3)
_refine_ls_extinction_coef 0.032(4)
_refine_ls_extinction_expression Fc^*^=kFc[1+0.001xFc^2^\l^3^/sin(2\q)]^-1/4^
_refine_ls_extinction_method SHELXL
_refine_ls_goodness_of_fit_ref 1.021
_refine_ls_hydrogen_treatment constr
_refine_ls_matrix_type full
_refine_ls_number_parameters 426
_refine_ls_number_reflns 6187
_refine_ls_number_restraints 1
_refine_ls_restrained_S_all 1.021
_refine_ls_R_factor_all 0.0450
_refine_ls_R_factor_gt 0.0358
_refine_ls_shift/su_max 0.003
_refine_ls_shift/su_mean 0.000
_refine_ls_structure_factor_coef Fsqd
_refine_ls_weighting_details 'w=1/[\s^2^(Fo^2^)+(0.0466P)^2^+0.1024P] where P=(Fo^2^+2Fc^2^)/3'
_refine_ls_weighting_scheme calc
_refine_ls_wR_factor_gt 0.0857
_refine_ls_wR_factor_ref 0.0925
_reflns_Friedel_coverage 0.895
_reflns_Friedel_fraction_full 0.997
_reflns_Friedel_fraction_max 0.997
_reflns_number_gt 5370
_reflns_number_total 6187
_reflns_threshold_expression 'I > 2\s(I)'
_cod_data_source_file ja9b04711_si_002.cif
_cod_data_source_block mo_d8v19327_0m
_cod_database_code 4127455
_shelx_space_group_comment
; 
The symmetry employed for this shelxl refinement is uniquely defined 
by the following loop, which should always be used as a source of 
symmetry information in preference to the above space-group names. 
They are only intended as comments. 
;
_shelx_estimated_absorpt_t_min 0.974
_shelx_estimated_absorpt_t_max 0.981
_shelxl_version_number 2013-4

loop_
_space_group_symop_operation_xyz
'x, y, z'
'-x, y+1/2, -z'

loop_
_atom_site_label
_atom_site_type_symbol
_atom_site_fract_x
_atom_site_fract_y
_atom_site_fract_z
_atom_site_U_iso_or_equiv
_atom_site_adp_type
_atom_site_occupancy
_atom_site_site_symmetry_order
_atom_site_calc_flag
_atom_site_refinement_flags_posn
_atom_site_refinement_flags_adp
S1 S 0.41807(8) 0.40501(8) 0.46201(4) 0.0545(2) Uani 1 1 d . .
O1 O 0.5302(3) 0.3425(2) 0.52092(14) 0.0714(7) Uani 1 1 d . .
O2 O 0.3269(3) 0.4885(2) 0.49473(14) 0.0724(7) Uani 1 1 d . .
N1 N 0.6601(2) 0.3707(2) 0.13791(13) 0.0412(5) Uani 1 1 d . .
N2 N 0.5538(3) 0.2061(3) 0.05340(18) 0.0688(8) Uani 1 1 d . .
N3 N 0.4246(3) 0.3165(3) 0.14075(19) 0.0638(7) Uani 1 1 d . .
N4 N 0.4983(2) 0.4869(2) 0.39434(13) 0.0441(5) Uani 1 1 d . .
C1 C 0.7825(3) 0.3818(3) 0.10003(16) 0.0433(6) Uani 1 1 d . .
C2 C 0.8211(3) 0.3211(3) 0.0308(2) 0.0591(8) Uani 1 1 d . .
H2 H 0.7635 0.2589 0.0012 0.071 Uiso 1 1 calc R U
C3 C 0.9485(3) 0.3564(4) 0.0074(2) 0.0711(10) Uani 1 1 d . .
H3 H 0.9766 0.3173 -0.0390 0.085 Uiso 1 1 calc R U
C4 C 1.0352(3) 0.4488(4) 0.0514(2) 0.0679(10) Uani 1 1 d . .
H4 H 1.1196 0.4709 0.0336 0.081 Uiso 1 1 calc R U
C5 C 0.9987(3) 0.5080(3) 0.1206(2) 0.0579(8) Uani 1 1 d . .
H5 H 1.0582 0.5689 0.1505 0.070 Uiso 1 1 calc R U
C6 C 0.8699(3) 0.4752(3) 0.14542(17) 0.0452(6) Uani 1 1 d . .
C7 C 0.8023(3) 0.5185(3) 0.21330(17) 0.0451(6) Uani 1 1 d . .
C8 C 0.6773(3) 0.4558(2) 0.20761(16) 0.0405(6) Uani 1 1 d . .
C9 C 0.5759(3) 0.4732(2) 0.26671(16) 0.0406(6) Uani 1 1 d . .
C10 C 0.4607(3) 0.5624(2) 0.25526(16) 0.0408(6) Uani 1 1 d . .
C11 C 0.4035(3) 0.6426(3) 0.18731(18) 0.0511(7) Uani 1 1 d . .
H11 H 0.4333 0.6392 0.1344 0.061 Uiso 1 1 calc R U
C12 C 0.3013(3) 0.7273(3) 0.2003(2) 0.0573(8) Uani 1 1 d . .
H12 H 0.2642 0.7830 0.1562 0.069 Uiso 1 1 calc R U
C13 C 0.2539(3) 0.7301(3) 0.2784(2) 0.0556(7) Uani 1 1 d . .
H13 H 0.1836 0.7866 0.2850 0.067 Uiso 1 1 calc R U
C14 C 0.3082(3) 0.6514(3) 0.34614(19) 0.0493(7) Uani 1 1 d . .
H14 H 0.2760 0.6536 0.3983 0.059 Uiso 1 1 calc R U
C15 C 0.4127(3) 0.5690(2) 0.33359(16) 0.0411(6) Uani 1 1 d . .
C16 C 0.5987(3) 0.4295(2) 0.34996(16) 0.0414(6) Uani 1 1 d . .
C17 C 0.7170(3) 0.3511(3) 0.39661(18) 0.0466(6) Uani 1 1 d . .
C18 C 0.7394(3) 0.2372(3) 0.3639(2) 0.0568(7) Uani 1 1 d . .
H18 H 0.6773 0.2090 0.3130 0.068 Uiso 1 1 calc R U
C19 C 0.8535(4) 0.1655(3) 0.4067(3) 0.0729(10) Uani 1 1 d . .
H19 H 0.8668 0.0883 0.3853 0.087 Uiso 1 1 calc R U
C20 C 0.9478(4) 0.2081(4) 0.4812(3) 0.0790(11) Uani 1 1 d . .
H20 H 1.0253 0.1601 0.5095 0.095 Uiso 1 1 calc R U
C21 C 0.9276(4) 0.3203(4) 0.5133(2) 0.0740(10) Uani 1 1 d . .
H21 H 0.9917 0.3487 0.5633 0.089 Uiso 1 1 calc R U
C22 C 0.8126(3) 0.3922(3) 0.47209(19) 0.0607(8) Uani 1 1 d . .
H22 H 0.7989 0.4684 0.4949 0.073 Uiso 1 1 calc R U
C23 C 0.5402(3) 0.2940(3) 0.10929(17) 0.0441(6) Uani 1 1 d . .
C24 C 0.3127(3) 0.2416(3) 0.1151(2) 0.0691(9) Uani 1 1 d . .
H24 H 0.2301 0.2533 0.1376 0.083 Uiso 1 1 calc R U
C25 C 0.3128(4) 0.1485(3) 0.0576(2) 0.0667(9) Uani 1 1 d . .
H25 H 0.2333 0.0971 0.0401 0.080 Uiso 1 1 calc R U
C26 C 0.4362(4) 0.1359(4) 0.0276(2) 0.0782(11) Uani 1 1 d . .
H26 H 0.4395 0.0749 -0.0132 0.094 Uiso 1 1 calc R U
C27 C 0.8579(3) 0.6180(3) 0.27841(19) 0.0549(7) Uani 1 1 d . .
H27A H 0.9612 0.6294 0.2818 0.066 Uiso 1 1 calc R U
H27B H 0.8461 0.5930 0.3360 0.066 Uiso 1 1 calc R U
C28 C 0.7803(3) 0.7375(3) 0.25467(19) 0.0518(7) Uani 1 1 d . .
C29 C 0.7718(4) 0.7904(3) 0.1734(2) 0.0672(9) Uani 1 1 d . .
H29 H 0.8178 0.7533 0.1334 0.081 Uiso 1 1 calc R U
C30 C 0.6960(5) 0.8976(4) 0.1504(3) 0.0828(11) Uani 1 1 d . .
H30 H 0.6919 0.9323 0.0956 0.099 Uiso 1 1 calc R U
C31 C 0.6267(5) 0.9529(4) 0.2093(3) 0.0826(11) Uani 1 1 d . .
H31 H 0.5746 1.0245 0.1941 0.099 Uiso 1 1 calc R U
C32 C 0.6350(4) 0.9022(4) 0.2896(2) 0.0802(10) Uani 1 1 d . .
H32 H 0.5891 0.9399 0.3295 0.096 Uiso 1 1 calc R U
C33 C 0.7107(4) 0.7955(3) 0.3126(2) 0.0647(9) Uani 1 1 d . .
H33 H 0.7151 0.7620 0.3678 0.078 Uiso 1 1 calc R U
C34 C 0.3095(3) 0.2989(3) 0.3930(2) 0.0541(7) Uani 1 1 d . .
C35 C 0.1756(3) 0.3349(3) 0.3428(2) 0.0651(9) Uani 1 1 d . .
H35 H 0.1420 0.4138 0.3469 0.078 Uiso 1 1 calc R U
C36 C 0.0932(4) 0.2521(3) 0.2868(3) 0.0734(10) Uani 1 1 d . .
H36 H 0.0044 0.2763 0.2520 0.088 Uiso 1 1 calc R U
C37 C 0.1399(4) 0.1344(3) 0.2813(3) 0.0733(10) Uani 1 1 d . .
C38 C 0.2727(4) 0.1007(3) 0.3328(3) 0.0801(11) Uani 1 1 d . .
H38 H 0.3049 0.0211 0.3302 0.096 Uiso 1 1 calc R U
C39 C 0.3581(4) 0.1820(3) 0.3879(3) 0.0689(10) Uani 1 1 d . .
H39 H 0.4480 0.1582 0.4214 0.083 Uiso 1 1 calc R U
C40 C 0.0454(5) 0.0464(5) 0.2187(4) 0.1122(17) Uani 1 1 d . .
H40A H 0.0016 -0.0108 0.2515 0.168 Uiso 1 1 calc R U
H40B H 0.1043 0.0036 0.1856 0.168 Uiso 1 1 calc R U
H40C H -0.0295 0.0906 0.1793 0.168 Uiso 1 1 calc R U

loop_
_atom_site_aniso_label
_atom_site_aniso_U_11
_atom_site_aniso_U_22
_atom_site_aniso_U_33
_atom_site_aniso_U_23
_atom_site_aniso_U_13
_atom_site_aniso_U_12
S1 0.0628(4) 0.0647(5) 0.0397(4) 0.0092(3) 0.0191(3) 0.0023(4)
O1 0.0731(14) 0.0938(18) 0.0450(12) 0.0256(12) 0.0080(10) 0.0072(13)
O2 0.0900(16) 0.0823(16) 0.0566(13) 0.0023(13) 0.0417(12) 0.0089(14)
N1 0.0420(11) 0.0469(13) 0.0349(11) -0.0032(9) 0.0088(9) -0.0019(10)
N2 0.0750(17) 0.0702(18) 0.0663(17) -0.0270(15) 0.0268(15) -0.0217(16)
N3 0.0479(14) 0.0714(18) 0.0745(18) -0.0215(15) 0.0187(13) -0.0108(13)
N4 0.0492(12) 0.0485(13) 0.0358(11) 0.0016(10) 0.0120(9) -0.0003(10)
C1 0.0416(13) 0.0511(17) 0.0364(13) 0.0011(12) 0.0070(10) 0.0049(12)
C2 0.0523(16) 0.073(2) 0.0529(17) -0.0137(16) 0.0130(14) -0.0003(16)
C3 0.0553(18) 0.102(3) 0.0611(19) -0.0153(19) 0.0241(15) 0.0075(19)
C4 0.0451(16) 0.097(3) 0.067(2) -0.007(2) 0.0231(15) -0.0030(17)
C5 0.0414(15) 0.071(2) 0.0604(19) -0.0018(17) 0.0102(14) -0.0019(14)
C6 0.0379(13) 0.0549(16) 0.0417(14) 0.0017(13) 0.0065(11) 0.0036(12)
C7 0.0425(14) 0.0527(17) 0.0378(14) -0.0016(12) 0.0039(11) 0.0007(12)
C8 0.0402(13) 0.0468(14) 0.0336(13) 0.0011(11) 0.0060(10) 0.0012(12)
C9 0.0407(13) 0.0453(14) 0.0353(13) -0.0043(12) 0.0074(10) -0.0040(12)
C10 0.0404(13) 0.0434(14) 0.0375(13) -0.0017(12) 0.0061(11) -0.0034(12)
C11 0.0512(15) 0.0622(18) 0.0387(14) 0.0035(14) 0.0070(12) 0.0008(14)
C12 0.0558(17) 0.0568(18) 0.0555(18) 0.0110(15) 0.0038(14) 0.0052(15)
C13 0.0515(16) 0.0506(17) 0.0636(19) -0.0040(16) 0.0104(14) 0.0043(14)
C14 0.0498(15) 0.0510(17) 0.0488(16) -0.0083(13) 0.0144(13) -0.0029(13)
C15 0.0443(14) 0.0414(14) 0.0366(13) -0.0039(11) 0.0063(11) -0.0042(12)
C16 0.0439(13) 0.0433(15) 0.0365(13) -0.0021(11) 0.0078(11) -0.0031(11)
C17 0.0470(14) 0.0525(16) 0.0410(14) 0.0061(13) 0.0109(12) -0.0011(13)
C18 0.0586(17) 0.0582(19) 0.0547(17) 0.0021(15) 0.0147(14) 0.0044(15)
C19 0.077(2) 0.063(2) 0.084(3) 0.0126(19) 0.030(2) 0.0200(18)
C20 0.063(2) 0.096(3) 0.077(2) 0.027(2) 0.0130(19) 0.024(2)
C21 0.0583(19) 0.098(3) 0.059(2) 0.016(2) -0.0030(16) 0.004(2)
C22 0.0600(17) 0.068(2) 0.0486(16) 0.0005(17) 0.0014(13) -0.0006(17)
C23 0.0472(14) 0.0474(15) 0.0360(13) 0.0000(12) 0.0054(11) -0.0024(12)
C24 0.0512(17) 0.083(2) 0.074(2) -0.017(2) 0.0156(16) -0.0154(18)
C25 0.0643(19) 0.075(2) 0.0570(19) -0.0089(18) 0.0049(16) -0.0245(18)
C26 0.093(3) 0.078(2) 0.069(2) -0.032(2) 0.0290(19) -0.035(2)
C27 0.0493(16) 0.0657(19) 0.0484(16) -0.0106(15) 0.0081(13) -0.0127(14)
C28 0.0507(15) 0.0553(17) 0.0483(16) -0.0127(14) 0.0086(13) -0.0153(14)
C29 0.083(2) 0.061(2) 0.063(2) -0.0068(18) 0.0280(18) -0.0115(19)
C30 0.116(3) 0.064(2) 0.069(2) 0.008(2) 0.020(2) -0.008(2)
C31 0.099(3) 0.064(2) 0.079(3) -0.010(2) 0.005(2) 0.006(2)
C32 0.087(2) 0.086(3) 0.064(2) -0.021(2) 0.0096(18) 0.014(2)
C33 0.069(2) 0.075(2) 0.0476(17) -0.0111(17) 0.0087(15) 0.0000(18)
C34 0.0510(16) 0.0539(17) 0.0603(18) 0.0145(15) 0.0184(14) 0.0020(14)
C35 0.0549(17) 0.0543(19) 0.085(2) 0.0147(18) 0.0122(17) 0.0021(15)
C36 0.0567(18) 0.066(2) 0.092(3) 0.022(2) 0.0044(18) -0.0030(17)
C37 0.067(2) 0.061(2) 0.090(3) 0.009(2) 0.0139(18) -0.0109(18)
C38 0.070(2) 0.051(2) 0.118(3) 0.005(2) 0.017(2) 0.0032(18)
C39 0.0560(19) 0.058(2) 0.090(3) 0.0175(19) 0.0121(18) 0.0078(16)
C40 0.098(3) 0.090(3) 0.138(4) -0.008(3) 0.001(3) -0.025(3)

loop_
_atom_type_symbol
_atom_type_description
_atom_type_scat_dispersion_real
_atom_type_scat_dispersion_imag
_atom_type_scat_source
C C 0.0033 0.0016 'International Tables Vol C Tables 4.2.6.8 and 6.1.1.4'
H H 0.0000 0.0000 'International Tables Vol C Tables 4.2.6.8 and 6.1.1.4'
N N 0.0061 0.0033 'International Tables Vol C Tables 4.2.6.8 and 6.1.1.4'
O O 0.0106 0.0060 'International Tables Vol C Tables 4.2.6.8 and 6.1.1.4'
S S 0.1246 0.1234 'International Tables Vol C Tables 4.2.6.8 and 6.1.1.4'

loop_
_geom_angle_atom_site_label_1
_geom_angle_atom_site_label_2
_geom_angle_atom_site_label_3
_geom_angle
O1 S1 O2 120.05(15)
O1 S1 N4 107.04(13)
O2 S1 N4 105.59(13)
O1 S1 C34 109.05(16)
O2 S1 C34 109.46(15)
N4 S1 C34 104.49(13)
C23 N1 C1 126.4(2)
C23 N1 C8 126.1(2)
C1 N1 C8 107.5(2)
C23 N2 C26 115.1(3)
C23 N3 C24 116.0(3)
C15 N4 C16 107.0(2)
C15 N4 S1 119.33(17)
C16 N4 S1 120.08(19)
C2 C1 C6 121.3(2)
C2 C1 N1 131.7(3)
C6 C1 N1 107.0(2)
C3 C2 C1 117.6(3)
C3 C2 H2 121.2
C1 C2 H2 121.2
C2 C3 C4 121.6(3)
C2 C3 H3 119.2
C4 C3 H3 119.2
C5 C4 C3 121.1(3)
C5 C4 H4 119.4
C3 C4 H4 119.4
C4 C5 C6 118.7(3)
C4 C5 H5 120.7
C6 C5 H5 120.7
C5 C6 C1 119.7(3)
C5 C6 C7 132.3(3)
C1 C6 C7 108.0(2)
C8 C7 C6 107.7(2)
C8 C7 C27 125.7(2)
C6 C7 C27 126.6(2)
C7 C8 N1 109.7(2)
C7 C8 C9 124.5(2)
N1 C8 C9 125.8(2)
C16 C9 C10 108.3(2)
C16 C9 C8 124.3(2)
C10 C9 C8 125.5(2)
C11 C10 C15 119.3(2)
C11 C10 C9 132.6(2)
C15 C10 C9 107.8(2)
C12 C11 C10 118.5(3)
C12 C11 H11 120.7
C10 C11 H11 120.7
C11 C12 C13 120.8(3)
C11 C12 H12 119.6
C13 C12 H12 119.6
C14 C13 C12 121.7(3)
C14 C13 H13 119.2
C12 C13 H13 119.2
C13 C14 C15 117.3(3)
C13 C14 H14 121.4
C15 C14 H14 121.4
C14 C15 C10 122.4(3)
C14 C15 N4 129.6(2)
C10 C15 N4 107.8(2)
C9 C16 N4 109.0(2)
C9 C16 C17 128.7(2)
N4 C16 C17 121.8(2)
C18 C17 C22 118.9(3)
C18 C17 C16 120.5(3)
C22 C17 C16 120.5(3)
C19 C18 C17 120.2(3)
C19 C18 H18 119.9
C17 C18 H18 119.9
C20 C19 C18 120.1(4)
C20 C19 H19 120.0
C18 C19 H19 120.0
C21 C20 C19 120.1(3)
C21 C20 H20 119.9
C19 C20 H20 119.9
C20 C21 C22 120.5(3)
C20 C21 H21 119.8
C22 C21 H21 119.8
C21 C22 C17 120.2(3)
C21 C22 H22 119.9
C17 C22 H22 119.9
N3 C23 N2 126.3(3)
N3 C23 N1 116.3(2)
N2 C23 N1 117.4(2)
N3 C24 C25 123.3(3)
N3 C24 H24 118.3
C25 C24 H24 118.3
C26 C25 C24 115.6(3)
C26 C25 H25 122.2
C24 C25 H25 122.2
N2 C26 C25 123.6(3)
N2 C26 H26 118.2
C25 C26 H26 118.2
C7 C27 C28 112.9(2)
C7 C27 H27A 109.0
C28 C27 H27A 109.0
C7 C27 H27B 109.0
C28 C27 H27B 109.0
H27A C27 H27B 107.8
C33 C28 C29 117.8(3)
C33 C28 C27 120.9(3)
C29 C28 C27 121.2(3)
C30 C29 C28 121.2(3)
C30 C29 H29 119.4
C28 C29 H29 119.4
C29 C30 C31 119.7(4)
C29 C30 H30 120.2
C31 C30 H30 120.2
C32 C31 C30 119.6(4)
C32 C31 H31 120.2
C30 C31 H31 120.2
C31 C32 C33 120.7(4)
C31 C32 H32 119.6
C33 C32 H32 119.6
C32 C33 C28 120.9(3)
C32 C33 H33 119.5
C28 C33 H33 119.5
C39 C34 C35 120.5(3)
C39 C34 S1 120.1(3)
C35 C34 S1 119.4(3)
C36 C35 C34 119.0(3)
C36 C35 H35 120.5
C34 C35 H35 120.5
C37 C36 C35 121.2(3)
C37 C36 H36 119.4
C35 C36 H36 119.4
C36 C37 C38 118.5(4)
C36 C37 C40 119.4(4)
C38 C37 C40 122.1(4)
C39 C38 C37 121.4(3)
C39 C38 H38 119.3
C37 C38 H38 119.3
C34 C39 C38 119.4(3)
C34 C39 H39 120.3
C38 C39 H39 120.3
C37 C40 H40A 109.5
C37 C40 H40B 109.5
H40A C40 H40B 109.5
C37 C40 H40C 109.5
H40A C40 H40C 109.5
H40B C40 H40C 109.5

loop_
_geom_bond_atom_site_label_1
_geom_bond_atom_site_label_2
_geom_bond_distance
S1 O1 1.416(2)
S1 O2 1.426(2)
S1 N4 1.688(2)
S1 C34 1.755(4)
N1 C23 1.401(3)
N1 C1 1.412(3)
N1 C8 1.417(3)
N2 C23 1.327(4)
N2 C26 1.338(4)
N3 C23 1.313(4)
N3 C24 1.328(4)
N4 C15 1.424(3)
N4 C16 1.436(3)
C1 C2 1.385(4)
C1 C6 1.406(4)
C2 C3 1.385(4)
C2 H2 0.9300
C3 C4 1.387(5)
C3 H3 0.9300
C4 C5 1.369(4)
C4 H4 0.9300
C5 C6 1.400(4)
C5 H5 0.9300
C6 C7 1.433(4)
C7 C8 1.350(4)
C7 C27 1.507(4)
C8 C9 1.480(3)
C9 C16 1.358(4)
C9 C10 1.445(4)
C10 C11 1.393(4)
C10 C15 1.396(4)
C11 C12 1.386(4)
C11 H11 0.9300
C12 C13 1.389(4)
C12 H12 0.9300
C13 C14 1.375(4)
C13 H13 0.9300
C14 C15 1.383(4)
C14 H14 0.9300
C16 C17 1.469(4)
C17 C18 1.386(4)
C17 C22 1.391(4)
C18 C19 1.381(4)
C18 H18 0.9300
C19 C20 1.381(5)
C19 H19 0.9300
C20 C21 1.360(6)
C20 H20 0.9300
C21 C22 1.380(5)
C21 H21 0.9300
C22 H22 0.9300
C24 C25 1.362(5)
C24 H24 0.9300
C25 C26 1.353(5)
C25 H25 0.9300
C26 H26 0.9300
C27 C28 1.510(5)
C27 H27A 0.9700
C27 H27B 0.9700
C28 C33 1.384(4)
C28 C29 1.383(4)
C29 C30 1.383(5)
C29 H29 0.9300
C30 C31 1.381(6)
C30 H30 0.9300
C31 C32 1.359(6)
C31 H31 0.9300
C32 C33 1.379(5)
C32 H32 0.9300
C33 H33 0.9300
C34 C39 1.372(5)
C34 C35 1.388(4)
C35 C36 1.377(5)
C35 H35 0.9300
C36 C37 1.375(5)
C36 H36 0.9300
C37 C38 1.381(5)
C37 C40 1.518(6)
C38 C39 1.372(5)
C38 H38 0.9300
C39 H39 0.9300
C40 H40A 0.9600
C40 H40B 0.9600
C40 H40C 0.9600

loop_
_geom_hbond_atom_site_label_D
_geom_hbond_atom_site_label_H
_geom_hbond_atom_site_label_A
_geom_hbond_distance_DH
_geom_hbond_distance_HA
_geom_hbond_distance_DA
_geom_hbond_angle_DHA
C14 H14 O2 0.93 2.34 2.906(4) 119.0
C2 H2 N2 0.93 2.37 2.906(4) 116.6

loop_
_geom_torsion_atom_site_label_1
_geom_torsion_atom_site_label_2
_geom_torsion_atom_site_label_3
_geom_torsion_atom_site_label_4
_geom_torsion
O1 S1 N4 C15 -173.6(2)
O2 S1 N4 C15 -44.6(2)
C34 S1 N4 C15 70.8(2)
O1 S1 N4 C16 50.9(2)
O2 S1 N4 C16 179.85(19)
C34 S1 N4 C16 -64.7(2)
C23 N1 C1 C2 -3.0(5)
C8 N1 C1 C2 179.8(3)
C23 N1 C1 C6 175.6(2)
C8 N1 C1 C6 -1.6(3)
C6 C1 C2 C3 -0.5(5)
N1 C1 C2 C3 177.9(3)
C1 C2 C3 C4 0.2(5)
C2 C3 C4 C5 0.6(6)
C3 C4 C5 C6 -1.2(5)
C4 C5 C6 C1 0.9(4)
C4 C5 C6 C7 -180.0(3)
C2 C1 C6 C5 0.0(4)
N1 C1 C6 C5 -178.8(3)
C2 C1 C6 C7 -179.4(3)
N1 C1 C6 C7 1.9(3)
C5 C6 C7 C8 179.3(3)
C1 C6 C7 C8 -1.5(3)
C5 C6 C7 C27 0.6(5)
C1 C6 C7 C27 179.8(3)
C6 C7 C8 N1 0.5(3)
C27 C7 C8 N1 179.2(2)
C6 C7 C8 C9 179.6(2)
C27 C7 C8 C9 -1.6(4)
C23 N1 C8 C7 -176.5(2)
C1 N1 C8 C7 0.7(3)
C23 N1 C8 C9 4.3(4)
C1 N1 C8 C9 -178.5(2)
C7 C8 C9 C16 -77.0(4)
N1 C8 C9 C16 102.1(3)
C7 C8 C9 C10 85.9(3)
N1 C8 C9 C10 -95.1(3)
C16 C9 C10 C11 173.0(3)
C8 C9 C10 C11 7.8(5)
C16 C9 C10 C15 -1.3(3)
C8 C9 C10 C15 -166.5(2)
C15 C10 C11 C12 0.6(4)
C9 C10 C11 C12 -173.2(3)
C10 C11 C12 C13 -1.8(5)
C11 C12 C13 C14 1.5(5)
C12 C13 C14 C15 0.1(4)
C13 C14 C15 C10 -1.3(4)
C13 C14 C15 N4 172.6(3)
C11 C10 C15 C14 1.0(4)
C9 C10 C15 C14 176.2(2)
C11 C10 C15 N4 -174.1(2)
C9 C10 C15 N4 1.1(3)
C16 N4 C15 C14 -175.1(3)
S1 N4 C15 C14 44.2(3)
C16 N4 C15 C10 -0.5(3)
S1 N4 C15 C10 -141.2(2)
C10 C9 C16 N4 1.0(3)
C8 C9 C16 N4 166.4(2)
C10 C9 C16 C17 -170.3(3)
C8 C9 C16 C17 -5.0(4)
C15 N4 C16 C9 -0.3(3)
S1 N4 C16 C9 140.0(2)
C15 N4 C16 C17 171.7(2)
S1 N4 C16 C17 -48.0(3)
C9 C16 C17 C18 -59.0(4)
N4 C16 C17 C18 130.7(3)
C9 C16 C17 C22 118.0(3)
N4 C16 C17 C22 -52.4(4)
C22 C17 C18 C19 1.0(4)
C16 C17 C18 C19 178.1(3)
C17 C18 C19 C20 -1.5(5)
C18 C19 C20 C21 0.8(6)
C19 C20 C21 C22 0.3(6)
C20 C21 C22 C17 -0.8(5)
C18 C17 C22 C21 0.1(4)
C16 C17 C22 C21 -176.9(3)
C24 N3 C23 N2 1.6(5)
C24 N3 C23 N1 -178.3(3)
C26 N2 C23 N3 0.4(5)
C26 N2 C23 N1 -179.6(3)
C1 N1 C23 N3 -165.4(3)
C8 N1 C23 N3 11.3(4)
C1 N1 C23 N2 14.6(4)
C8 N1 C23 N2 -168.7(3)
C23 N3 C24 C25 -2.0(5)
N3 C24 C25 C26 0.3(6)
C23 N2 C26 C25 -2.3(6)
C24 C25 C26 N2 2.0(6)
C8 C7 C27 C28 -77.1(4)
C6 C7 C27 C28 101.4(3)
C7 C27 C28 C33 123.1(3)
C7 C27 C28 C29 -54.5(4)
C33 C28 C29 C30 -0.1(5)
C27 C28 C29 C30 177.6(3)
C28 C29 C30 C31 -0.4(6)
C29 C30 C31 C32 0.8(6)
C30 C31 C32 C33 -0.7(6)
C31 C32 C33 C28 0.1(6)
C29 C28 C33 C32 0.3(5)
C27 C28 C33 C32 -177.5(3)
O1 S1 C34 C39 -14.8(3)
O2 S1 C34 C39 -147.9(3)
N4 S1 C34 C39 99.4(3)
O1 S1 C34 C35 166.3(2)
O2 S1 C34 C35 33.1(3)
N4 S1 C34 C35 -79.6(3)
C39 C34 C35 C36 -1.0(5)
S1 C34 C35 C36 178.0(3)
C34 C35 C36 C37 1.4(6)
C35 C36 C37 C38 -0.6(6)
C35 C36 C37 C40 180.0(4)
C36 C37 C38 C39 -0.7(6)
C40 C37 C38 C39 178.7(4)
C35 C34 C39 C38 -0.3(5)
S1 C34 C39 C38 -179.2(3)
C37 C38 C39 C34 1.1(6)
